data_1546946
loop_
_publ_author_name
'Pulka-Ziach, Karolina'
'S\;ek, S\/lawomir'

_publ_section_title
;
 \a-Helicomimetic foldamers as electron transfer mediators
;
_journal_name_full Nanoscale
_journal_paper_doi 10.1039/C7NR05209J
_journal_year 2017
_chemical_absolute_configuration rmad
_chemical_formula_sum 'C45 H68 N10 O5 S'
_chemical_formula_weight 861.15
_space_group_crystal_system orthorhombic
_space_group_IT_number 18
_space_group_name_Hall 'P 2 2ab'
_space_group_name_H-M_alt 'P 21 21 2'
_symmetry_space_group_name_Hall 'P 2 2ab'
_symmetry_space_group_name_H-M 'P 21 21 2'
_atom_sites_solution_hydrogens mixed
_audit_update_record
;
2017-07-17 deposited with the CCDC.
2017-09-05 downloaded from the CCDC.
;
_cell_angle_alpha 90
_cell_angle_beta 90
_cell_angle_gamma 90
_cell_formula_units_Z 4
_cell_length_a 13.8373(6)
_cell_length_b 35.4652(15)
_cell_length_c 9.5082(4)
_cell_measurement_reflns_used 9894
_cell_measurement_temperature 100.(2)
_cell_measurement_theta_max 59.1147
_cell_measurement_theta_min 3.4285
_cell_volume 4666.1(3)
_computing_cell_refinement 'SAINT V8.34A (Bruker AXS Inc., 2013)'
_computing_data_collection 'APEX2 V2013 (Bruker AXS Inc., 2013)'
_computing_data_reduction 'SAINT V8.34A (Bruker AXS Inc., 2013)'
_computing_publication_material 'APEX2 V2013 (Bruker AXS Inc., 2013)'
_computing_structure_refinement 'SHELXL-2013 (Sheldrick, 2013)'
_computing_structure_solution 'SHELXS-97 (Sheldrick, 2008)'
_diffrn_ambient_temperature 100.(2)
_diffrn_detector_area_resol_mean 10.4167
_diffrn_measured_fraction_theta_full 0.980
_diffrn_measured_fraction_theta_max 0.980
_diffrn_measurement_device_type 'Bruker D8 VENTURE PHOTON 100 CMOS'
_diffrn_measurement_method 'omega and phi scans'
_diffrn_radiation_monochromator mirror
_diffrn_radiation_type CuK\a
_diffrn_radiation_wavelength 1.54178
_diffrn_reflns_av_R_equivalents 0.0470
_diffrn_reflns_av_unetI/netI 0.0412
_diffrn_reflns_limit_h_max 15
_diffrn_reflns_limit_h_min -14
_diffrn_reflns_limit_k_max 39
_diffrn_reflns_limit_k_min -39
_diffrn_reflns_limit_l_max 10
_diffrn_reflns_limit_l_min -10
_diffrn_reflns_number 24071
_diffrn_reflns_theta_full 59.11
_diffrn_reflns_theta_max 59.11
_diffrn_reflns_theta_min 2.49
_diffrn_source 'INCOATEC I\mS micro--focus source'
_exptl_absorpt_coefficient_mu 1.055
_exptl_absorpt_correction_T_max 0.91
_exptl_absorpt_correction_T_min 0.75
_exptl_absorpt_correction_type multi-scan
_exptl_absorpt_process_details 'SADABS V2012/1 (Bruker AXS Inc.)'
_exptl_crystal_colour colourless
_exptl_crystal_density_diffrn 1.226
_exptl_crystal_density_method 'not measured'
_exptl_crystal_description needle
_exptl_crystal_F_000 1856
_exptl_crystal_size_max 0.392
_exptl_crystal_size_mid 0.116
_exptl_crystal_size_min 0.095
_refine_diff_density_max 0.351
_refine_diff_density_min -0.321
_refine_ls_abs_structure_details
;
Flack x determined using 2526 quotients [(I+)-(I-)]/[(I+)+(I-)]
(Parsons and Flack (2004), Acta Cryst. A60, s61).
;
_refine_ls_abs_structure_Flack 0.088(14)
_refine_ls_extinction_coef 0.00063(8)
_refine_ls_extinction_method SHELXL
_refine_ls_goodness_of_fit_ref 1.246
_refine_ls_hydrogen_treatment mixed
_refine_ls_matrix_type full
_refine_ls_number_parameters 618
_refine_ls_number_reflns 6515
_refine_ls_number_restraints 25
_refine_ls_restrained_S_all 1.248
_refine_ls_R_factor_all 0.0802
_refine_ls_R_factor_gt 0.0768
_refine_ls_shift/su_max 0.000
_refine_ls_shift/su_mean 0.000
_refine_ls_structure_factor_coef Fsqd
_refine_ls_weighting_details 'w=1/[\s^2^(Fo^2^)+18.3839P] where P=(Fo^2^+2Fc^2^)/3'
_refine_ls_weighting_scheme calc
_refine_ls_wR_factor_gt 0.1738
_refine_ls_wR_factor_ref 0.1756
_reflns_number_gt 6253
_reflns_number_total 6515
_reflns_threshold_expression 'I > 2\s(I)'
_cod_data_source_file c7nr05209j2.cif
_cod_data_source_block I
_cod_database_code 1546946

loop_
_space_group_symop_operation_xyz
'x, y, z'
'-x, -y, z'
'x+1/2, -y+1/2, -z'
'-x+1/2, y+1/2, -z'

loop_
_atom_site_type_symbol
_atom_site_label
_atom_site_fract_x
_atom_site_fract_y
_atom_site_fract_z
_atom_site_U_iso_or_equiv
_atom_site_adp_type
_atom_site_calc_flag
_atom_site_refinement_flags_adp
_atom_site_refinement_flags_occupancy
_atom_site_refinement_flags_posn
_atom_site_occupancy
_atom_site_disorder_assembly
_atom_site_disorder_group
S S1 0.72474(16) 0.79474(6) 0.4813(2) 0.0230(5) Uani d . . . 1 . .
O O1 0.9991(5) 0.95253(16) -0.3537(6) 0.0300(15) Uani d . . . 1 . .
O O2 0.6695(4) 0.91336(18) -0.1628(6) 0.0309(15) Uani d . . . 1 . .
O O3 0.9612(4) 0.85968(18) 0.0073(6) 0.0340(16) Uani d . . . 1 . .
O O4 0.8597(4) 0.95022(16) 0.2031(6) 0.0254(14) Uani d . . . 1 . .
O O5 0.8015(4) 0.87792(17) 0.4070(6) 0.0258(14) Uani d . . . 1 . .
N N1 1.0378(6) 0.9024(2) -0.2154(8) 0.0320(19) Uani d . . D 1 . .
H H1N 0.997(6) 0.885(2) -0.163(9) 0.048 Uiso d U . D 1 . .
N N2 0.9185(5) 0.9437(2) -0.1460(8) 0.0308(18) Uani d . . D 1 . .
H H2N 0.908(7) 0.926(2) -0.067(7) 0.046 Uiso d U . D 1 . .
N N3 0.7343(5) 0.9596(2) -0.0203(8) 0.0293(18) Uani d . . D 1 . .
H H3N 0.773(6) 0.965(3) 0.065(7) 0.044 Uiso d U . D 1 . .
N N4 0.7110(6) 0.8994(2) 0.0634(7) 0.0332(19) Uani d . . D 1 . .
H H4N 0.744(7) 0.906(3) 0.153(6) 0.05 Uiso d U . D 1 . .
N N5 0.8371(6) 0.8377(2) 0.1432(8) 0.0312(19) Uani d . . D 1 . .
H H5N 0.825(7) 0.836(3) 0.247(4) 0.047 Uiso d U . D 1 . .
N N6 0.9702(5) 0.8642(2) 0.2469(8) 0.0259(17) Uani d . . D 1 . .
H H6N 0.917(5) 0.872(3) 0.314(8) 0.039 Uiso d U . D 1 . .
N N7 0.9899(5) 0.9418(2) 0.3470(7) 0.0202(15) Uani d . . D 1 . .
H H7N 1.019(6) 0.941(2) 0.440(5) 0.03 Uiso d U . D 1 . .
N N8 0.8505(5) 0.9672(2) 0.4340(8) 0.0214(17) Uani d . . . 1 . .
H H8N 0.877(7) 0.970(3) 0.499(11) 0.032 Uiso d U . . 1 . .
N N9 0.7081(6) 0.9155(2) 0.5442(8) 0.0267(19) Uani d . . . 1 . .
H H9N 0.683(8) 0.919(3) 0.605(11) 0.04 Uiso d U . . 1 . .
N N10 0.7963(5) 0.8683(2) 0.6437(8) 0.0252(18) Uani d . . . 1 . .
H H10N 0.771(8) 0.875(3) 0.711(10) 0.038 Uiso d U . . 1 . .
C C1 1.1049(7) 0.8873(3) -0.3171(11) 0.040(3) Uani d . . . 1 . .
H H1A 1.069 0.8765 -0.3963 0.06 Uiso calc U . R 1 . .
H H1B 1.1442 0.8676 -0.2728 0.06 Uiso calc U . R 1 . .
H H1C 1.147 0.9076 -0.3512 0.06 Uiso calc U . R 1 . .
C C2 0.9854(7) 0.9333(2) -0.2452(9) 0.027(2) Uani d . . . 1 . .
C C3 0.8808(6) 0.9817(3) -0.1393(10) 0.031(2) Uani d . . . 1 . .
H H3A 0.9032 0.9957 -0.2232 0.037 Uiso calc U . R 1 . .
H H3B 0.9081 0.9943 -0.0554 0.037 Uiso calc U . R 1 . .
C C4 0.7712(7) 0.9839(2) -0.1322(9) 0.033(2) Uani d . . . 1 . .
H H4 0.7443 0.975 -0.224 0.039 Uiso calc U . R 1 . .
C C5 0.7048(6) 0.9240(3) -0.0486(10) 0.032(2) Uani d . . . 1 . .
C C6 0.6825(7) 0.8604(3) 0.0531(9) 0.033(2) Uani d . . . 1 . .
H H6A 0.6369 0.8575 -0.0264 0.039 Uiso calc U . R 1 . .
H H6B 0.6479 0.8531 0.1402 0.039 Uiso calc U . R 1 . .
C C7 0.7670(6) 0.8336(3) 0.0315(9) 0.028(2) Uani d . . . 1 . .
H H7 0.7993 0.8402 -0.0593 0.033 Uiso calc U . R 1 . .
C C8 0.9246(6) 0.8549(2) 0.1263(9) 0.024(2) Uani d . . . 1 . .
C C9 1.0619(7) 0.8842(2) 0.2462(10) 0.030(2) Uani d . . . 1 . .
H H9A 1.1008 0.8751 0.1657 0.036 Uiso calc U . R 1 . .
H H9B 1.0975 0.8778 0.3333 0.036 Uiso calc U . R 1 . .
C C10 1.0534(7) 0.9266(2) 0.2362(9) 0.028(2) Uani d . . . 1 . .
H H10 1.0259 0.9334 0.1422 0.033 Uiso calc U . R 1 . .
C C11 0.8982(6) 0.9526(2) 0.3235(9) 0.024(2) Uani d . . . 1 . .
C C12 0.7484(6) 0.9758(2) 0.4311(9) 0.024(2) Uani d . . . 1 . .
H H12A 0.7347 0.9912 0.3464 0.028 Uiso calc U . R 1 . .
H H12B 0.7325 0.9914 0.5144 0.028 Uiso calc U . R 1 . .
C C13 0.6817(6) 0.9412(2) 0.4298(9) 0.0217(19) Uani d . . . 1 . .
H H13 0.692 0.9276 0.3389 0.026 Uiso calc U . R 1 . .
C C14 0.7696(6) 0.8870(2) 0.5255(10) 0.024(2) Uani d . . . 1 . .
C C40 0.7423(8) 1.0250(3) -0.1113(11) 0.040(3) Uani d . . D 1 . .
H H40A 0.7764 1.0341 -0.0264 0.048 Uiso calc U . R 1 A 1
H H40B 0.7683 1.0394 -0.1921 0.048 Uiso calc U . R 1 A 1
C C41A 0.6371(10) 1.0357(3) -0.0958(12) 0.061(4) Uani d . P D 0.5 B 1
H H41A 0.6113 1.0217 -0.0127 0.073 Uiso calc U P R 0.5 B 1
C C42A 0.5847(14) 1.0241(6) -0.212(2) 0.038(5) Uani d . P D 0.5 B 1
H H42A 0.6195 1.0311 -0.2977 0.057 Uiso calc U P R 0.5 B 1
H H42B 0.5213 1.0364 -0.2111 0.057 Uiso calc U P R 0.5 B 1
H H42C 0.5762 0.9967 -0.2086 0.057 Uiso calc U P R 0.5 B 1
C C43A 0.6325(18) 1.0781(4) -0.060(2) 0.053(8) Uani d . P D 0.5 B 1
H H43A 0.6589 1.0928 -0.138 0.079 Uiso calc U P R 0.5 B 1
H H43B 0.6705 1.083 0.0254 0.079 Uiso calc U P R 0.5 B 1
H H43C 0.5651 1.0854 -0.0434 0.079 Uiso calc U P R 0.5 B 1
C C41B 0.6371(10) 1.0357(3) -0.0958(12) 0.061(4) Uani d . P D 0.5 B 2
H H41B 0.6078 1.0226 -0.1786 0.073 Uiso calc U P R 0.5 B 2
C C42B 0.5751(17) 1.0198(6) 0.026(2) 0.052(5) Uani d U P D 0.5 B 2
H H42D 0.5076 1.0273 0.0131 0.078 Uiso calc U P R 0.5 B 2
H H42E 0.5989 1.0298 0.1159 0.078 Uiso calc U P R 0.5 B 2
H H42F 0.5797 0.9922 0.0271 0.078 Uiso calc U P R 0.5 B 2
C C43B 0.6148(18) 1.0757(5) -0.128(3) 0.053(6) Uani d U P D 0.5 B 2
H H43D 0.6563 1.0844 -0.2053 0.08 Uiso calc U P R 0.5 B 2
H H43E 0.6264 1.0912 -0.0448 0.08 Uiso calc U P R 0.5 B 2
H H43F 0.5469 1.0779 -0.1565 0.08 Uiso calc U P R 0.5 B 2
C C70 0.7323(7) 0.7927(3) 0.0218(9) 0.036(2) Uani d . . . 1 . .
H H70A 0.7856 0.7766 -0.0105 0.055 Uiso calc U . R 1 . .
H H70B 0.6785 0.791 -0.0449 0.055 Uiso calc U . R 1 . .
H H70C 0.7107 0.7842 0.1147 0.055 Uiso calc U . R 1 . .
C C100 1.1526(6) 0.9445(3) 0.2508(10) 0.032(2) Uani d . . . 1 . .
H H10A 1.148 0.9716 0.2321 0.047 Uiso calc U . R 1 . .
H H10B 1.1971 0.9329 0.1832 0.047 Uiso calc U . R 1 . .
H H10C 1.1768 0.9405 0.3465 0.047 Uiso calc U . R 1 . .
C C130 0.5754(6) 0.9524(3) 0.4377(10) 0.030(2) Uani d . . . 1 . .
H H13A 0.5602 0.9683 0.3551 0.036 Uiso calc U . R 1 C 1
H H13B 0.566 0.9681 0.5227 0.036 Uiso calc U . R 1 C 1
C C131 0.5024(7) 0.9199(3) 0.4426(14) 0.050(3) Uani d . P D 0.5 D 1
H H131 0.5011 0.9081 0.538 0.06 Uiso calc U P R 0.5 D 1
C C132 0.4002(15) 0.9334(8) 0.399(3) 0.032(7) Uani d U P D 0.5 D 1
H H13C 0.3808 0.9546 0.4589 0.048 Uiso calc U P R 0.5 D 1
H H13D 0.3541 0.9127 0.4105 0.048 Uiso calc U P R 0.5 D 1
H H13E 0.4012 0.9415 0.3006 0.048 Uiso calc U P R 0.5 D 1
C C134 0.5024(7) 0.9199(3) 0.4426(14) 0.050(3) Uani d . P D 0.5 D 2
H H135 0.5178 0.9066 0.5326 0.06 Uiso calc U P R 0.5 D 2
C C135 0.4023(14) 0.9363(8) 0.468(3) 0.034(6) Uani d . P D 0.5 D 2
H H15C 0.4062 0.9562 0.5393 0.05 Uiso calc U P R 0.5 D 2
H H15D 0.3588 0.9164 0.5004 0.05 Uiso calc U P R 0.5 D 2
H H15E 0.3774 0.947 0.3799 0.05 Uiso calc U P R 0.5 D 2
C C133 0.5235(7) 0.8909(3) 0.3307(14) 0.053(3) Uani d . . . 1 . .
H H13F 0.5288 0.9033 0.239 0.079 Uiso calc U . R 1 D 1
H H13G 0.4709 0.8724 0.3278 0.079 Uiso calc U . R 1 D 1
H H13H 0.5844 0.8781 0.3526 0.079 Uiso calc U . R 1 D 1
C C201 0.8562(7) 0.8347(2) 0.6397(10) 0.026(2) Uani d . . . 1 . .
H H20A 0.9002 0.835 0.7217 0.032 Uiso calc U . R 1 . .
H H20B 0.8964 0.8354 0.5536 0.032 Uiso calc U . R 1 . .
C C202 0.7981(6) 0.7978(2) 0.6411(9) 0.026(2) Uani d . . . 1 . .
H H20C 0.7557 0.7971 0.7249 0.031 Uiso calc U . R 1 . .
H H20D 0.8427 0.776 0.646 0.031 Uiso calc U . R 1 . .
C C203 0.6294(6) 0.7608(2) 0.5329(9) 0.024(2) Uani d . . . 1 . .
C C204 0.5511(6) 0.7788(2) 0.6268(9) 0.024(2) Uani d . . . 1 . .
C C205 0.5552(8) 0.8154(3) 0.6785(10) 0.034(2) Uani d . . . 1 . .
H H205 0.6089 0.8309 0.6558 0.041 Uiso calc U . R 1 . .
C C206 0.4821(7) 0.8297(3) 0.7625(11) 0.039(3) Uani d . . . 1 . .
H H206 0.4856 0.8551 0.7939 0.047 Uiso calc U . R 1 . .
C C207 0.4057(7) 0.8080(3) 0.8010(10) 0.039(3) Uani d . . . 1 . .
H H207 0.3569 0.8178 0.861 0.047 Uiso calc U . R 1 . .
C C208 0.3997(7) 0.7714(3) 0.7517(11) 0.039(3) Uani d . . . 1 . .
H H208 0.3463 0.7562 0.778 0.047 Uiso calc U . R 1 . .
C C209 0.4709(7) 0.7566(3) 0.6640(9) 0.032(2) Uani d . . . 1 . .
H H209 0.4652 0.7315 0.6294 0.038 Uiso calc U . R 1 . .
C C210 0.6793(6) 0.7274(2) 0.6083(9) 0.024(2) Uani d . . . 1 . .
C C211 0.6634(6) 0.7193(2) 0.7514(10) 0.026(2) Uani d . . . 1 . .
H H211 0.6169 0.7333 0.8032 0.032 Uiso calc U . R 1 . .
C C212 0.7160(7) 0.6907(3) 0.8170(11) 0.039(2) Uani d . . . 1 . .
H H212 0.7052 0.6853 0.9135 0.046 Uiso calc U . R 1 . .
C C213 0.7842(8) 0.6702(3) 0.7422(12) 0.042(3) Uani d . . . 1 . .
H H213 0.8182 0.6502 0.7867 0.05 Uiso calc U . R 1 . .
C C214 0.8024(7) 0.6787(3) 0.6043(11) 0.038(3) Uani d . . . 1 . .
H H214 0.8503 0.6653 0.5533 0.046 Uiso calc U . R 1 . .
C C215 0.7498(6) 0.7074(2) 0.5401(11) 0.032(2) Uani d . . . 1 . .
H H215 0.7633 0.7134 0.4447 0.039 Uiso calc U . R 1 . .
C C216 0.5829(7) 0.7509(3) 0.3901(9) 0.026(2) Uani d . . . 1 . .
C C217 0.5865(7) 0.7160(2) 0.3273(9) 0.028(2) Uani d . . . 1 . .
H H217 0.6158 0.6954 0.3754 0.034 Uiso calc U . R 1 . .
C C218 0.5473(7) 0.7104(3) 0.1926(10) 0.034(2) Uani d . . . 1 . .
H H218 0.5512 0.6863 0.1498 0.041 Uiso calc U . R 1 . .
C C219 0.5029(7) 0.7397(3) 0.1217(9) 0.033(2) Uani d . . . 1 . .
H H219 0.4766 0.7357 0.0306 0.039 Uiso calc U . R 1 . .
C C220 0.4971(7) 0.7747(3) 0.1835(10) 0.032(2) Uani d . . . 1 . .
H H220 0.4659 0.7948 0.1358 0.038 Uiso calc U . R 1 . .
C C221 0.5376(6) 0.7806(3) 0.3184(9) 0.025(2) Uani d . . . 1 . .
H H221 0.5342 0.8049 0.3606 0.03 Uiso calc U . R 1 . .

loop_
_atom_site_aniso_label
_atom_site_aniso_U_11
_atom_site_aniso_U_22
_atom_site_aniso_U_33
_atom_site_aniso_U_12
_atom_site_aniso_U_13
_atom_site_aniso_U_23
S1 0.0240(12) 0.0275(11) 0.0177(10) -0.0033(9) -0.0034(9) 0.0009(9)
O1 0.036(4) 0.030(3) 0.024(3) -0.004(3) -0.007(3) 0.001(3)
O2 0.022(3) 0.054(4) 0.017(3) -0.004(3) -0.003(3) 0.005(3)
O3 0.038(4) 0.046(4) 0.018(3) -0.012(3) 0.011(3) -0.002(3)
O4 0.022(3) 0.032(3) 0.022(3) -0.001(3) 0.000(3) 0.001(3)
O5 0.026(4) 0.031(3) 0.020(3) 0.002(3) 0.008(3) 0.002(3)
N1 0.042(5) 0.028(4) 0.026(4) -0.002(4) 0.001(4) 0.007(3)
N2 0.027(4) 0.033(4) 0.032(4) -0.002(4) 0.003(4) 0.008(4)
N3 0.026(4) 0.042(5) 0.020(4) 0.000(4) -0.005(4) 0.003(3)
N4 0.038(5) 0.046(5) 0.015(4) -0.005(4) -0.003(4) 0.007(4)
N5 0.029(5) 0.049(5) 0.015(4) -0.013(4) 0.006(3) -0.001(4)
N6 0.022(4) 0.030(4) 0.026(4) 0.000(3) 0.003(3) -0.005(3)
N7 0.012(4) 0.031(4) 0.017(4) 0.002(3) -0.001(3) -0.003(3)
N8 0.005(4) 0.032(4) 0.027(4) 0.001(3) 0.001(3) -0.002(3)
N9 0.031(5) 0.029(4) 0.020(4) 0.008(4) 0.014(3) 0.005(4)
N10 0.029(5) 0.021(4) 0.026(4) 0.007(3) -0.002(4) -0.004(3)
C1 0.038(6) 0.039(6) 0.044(6) 0.000(5) -0.003(5) 0.002(5)
C2 0.029(5) 0.032(5) 0.021(5) -0.008(4) 0.001(4) 0.005(4)
C3 0.031(6) 0.036(5) 0.024(5) -0.009(4) 0.003(4) 0.007(4)
C4 0.048(6) 0.031(5) 0.019(5) -0.009(5) -0.011(5) 0.008(4)
C5 0.018(5) 0.050(6) 0.028(5) 0.002(4) -0.001(4) 0.008(5)
C6 0.032(6) 0.051(6) 0.016(5) -0.017(5) -0.009(4) 0.003(4)
C7 0.019(5) 0.049(6) 0.015(4) -0.009(4) 0.002(4) 0.005(4)
C8 0.021(5) 0.026(5) 0.025(5) -0.004(4) 0.005(4) 0.000(4)
C9 0.026(5) 0.037(5) 0.027(5) 0.001(4) 0.008(4) -0.007(4)
C10 0.035(6) 0.033(5) 0.015(4) -0.001(4) 0.002(4) -0.007(4)
C11 0.025(5) 0.019(4) 0.027(5) -0.006(4) 0.003(4) 0.001(4)
C12 0.013(5) 0.033(5) 0.025(5) -0.003(4) 0.004(4) -0.001(4)
C13 0.017(5) 0.030(5) 0.018(4) 0.004(4) 0.002(4) 0.001(4)
C14 0.015(4) 0.025(5) 0.034(5) 0.001(4) -0.002(4) 0.002(4)
C40 0.050(7) 0.038(6) 0.032(6) 0.011(5) -0.008(5) 0.001(4)
C41A 0.087(10) 0.051(7) 0.043(7) 0.024(7) 0.006(7) 0.016(6)
C42A 0.021(11) 0.061(14) 0.031(12) 0.011(10) -0.009(9) -0.001(10)
C43A 0.08(2) 0.063(16) 0.014(13) 0.021(14) -0.001(13) 0.012(11)
C41B 0.087(10) 0.051(7) 0.043(7) 0.024(7) 0.006(7) 0.016(6)
C42B 0.067(13) 0.065(12) 0.023(9) 0.012(11) 0.002(10) 0.004(9)
C43B 0.074(15) 0.068(13) 0.018(11) 0.021(11) 0.010(11) 0.019(10)
C70 0.041(6) 0.047(6) 0.021(5) -0.021(5) -0.005(5) 0.000(5)
C100 0.029(5) 0.034(5) 0.031(5) -0.007(4) 0.002(4) -0.001(5)
C130 0.024(5) 0.029(5) 0.038(5) 0.003(4) -0.001(4) 0.007(4)
C131 0.018(5) 0.032(5) 0.101(10) 0.005(4) 0.022(6) 0.012(6)
C132 0.014(11) 0.042(12) 0.040(14) 0.006(8) -0.014(10) -0.012(12)
C134 0.018(5) 0.032(5) 0.101(10) 0.005(4) 0.022(6) 0.012(6)
C135 0.013(11) 0.052(15) 0.036(15) -0.002(9) -0.006(11) -0.006(14)
C133 0.015(6) 0.048(7) 0.095(9) -0.013(5) -0.002(6) 0.008(6)
C201 0.031(5) 0.022(4) 0.026(5) 0.001(4) -0.011(4) -0.002(4)
C202 0.034(5) 0.026(5) 0.018(4) -0.002(4) -0.002(4) 0.001(4)
C203 0.032(5) 0.018(4) 0.021(5) 0.002(4) 0.004(4) 0.000(4)
C204 0.023(5) 0.035(5) 0.014(4) -0.001(4) -0.006(4) 0.003(4)
C205 0.045(6) 0.031(5) 0.026(5) 0.002(5) -0.006(5) 0.001(4)
C206 0.032(6) 0.053(6) 0.033(5) 0.019(5) -0.007(5) -0.015(5)
C207 0.025(6) 0.076(8) 0.018(5) 0.024(5) 0.005(4) -0.009(5)
C208 0.018(5) 0.073(8) 0.026(5) -0.003(5) 0.004(4) 0.012(6)
C209 0.029(6) 0.042(6) 0.025(5) 0.007(4) 0.004(4) 0.002(4)
C210 0.020(5) 0.026(5) 0.027(5) 0.000(4) 0.001(4) -0.002(4)
C211 0.023(5) 0.032(5) 0.024(5) -0.003(4) -0.007(4) -0.003(4)
C212 0.033(6) 0.035(5) 0.048(6) -0.003(5) -0.013(5) 0.010(5)
C213 0.037(6) 0.028(5) 0.060(7) 0.005(5) 0.000(6) 0.010(5)
C214 0.030(6) 0.031(5) 0.054(7) 0.003(4) 0.000(5) -0.001(5)
C215 0.025(5) 0.032(5) 0.041(5) 0.001(4) 0.010(4) 0.004(5)
C216 0.026(5) 0.031(5) 0.022(5) -0.004(4) 0.000(4) -0.002(4)
C217 0.032(6) 0.025(5) 0.028(5) -0.001(4) -0.002(4) 0.001(4)
C218 0.038(6) 0.038(6) 0.027(5) -0.009(5) -0.002(5) -0.009(4)
C219 0.026(5) 0.057(7) 0.016(4) -0.015(5) -0.001(4) -0.003(5)
C220 0.023(5) 0.038(6) 0.035(5) 0.000(4) 0.001(4) 0.010(5)
C221 0.022(5) 0.034(5) 0.019(4) -0.001(4) -0.007(4) -0.002(4)

loop_
_atom_type_symbol
_atom_type_description
_atom_type_scat_dispersion_real
_atom_type_scat_dispersion_imag
_atom_type_scat_source
C C 0.0181 0.0091 'International Tables Vol C Tables 4.2.6.8 and 6.1.1.4'
H H 0.0000 0.0000 'International Tables Vol C Tables 4.2.6.8 and 6.1.1.4'
N N 0.0311 0.0180 'International Tables Vol C Tables 4.2.6.8 and 6.1.1.4'
O O 0.0492 0.0322 'International Tables Vol C Tables 4.2.6.8 and 6.1.1.4'
S S 0.3331 0.5567 'International Tables Vol C Tables 4.2.6.8 and 6.1.1.4'

loop_
_geom_angle_atom_site_label_1
_geom_angle_atom_site_label_2
_geom_angle_atom_site_label_3
_geom_angle
C202 S1 C203 102.3(4)
C2 N1 C1 120.5(8)
C2 N1 H1N 109.(6)
C1 N1 H1N 118.(6)
C2 N2 C3 121.5(7)
C2 N2 H2N 117.(6)
C3 N2 H2N 120.(6)
C5 N3 C4 120.7(8)
C5 N3 H3N 121.(6)
C4 N3 H3N 107.(6)
C5 N4 C6 122.5(8)
C5 N4 H4N 124.(6)
C6 N4 H4N 113.(6)
C8 N5 C7 123.6(7)
C8 N5 H5N 107.(6)
C7 N5 H5N 127.(6)
C8 N6 C9 121.6(8)
C8 N6 H6N 105.(6)
C9 N6 H6N 121.(5)
C11 N7 C10 123.2(7)
C11 N7 H7N 124.(5)
C10 N7 H7N 113.(5)
C11 N8 C12 123.1(8)
C11 N8 H8N 119.(9)
C12 N8 H8N 118.(8)
C14 N9 C13 122.1(7)
C14 N9 H9N 126.(10)
C13 N9 H9N 111.(10)
C14 N10 C201 122.4(7)
C14 N10 H10N 115.(8)
C201 N10 H10N 122.(8)
N1 C1 H1A 109.5
N1 C1 H1B 109.5
H1A C1 H1B 109.5
N1 C1 H1C 109.5
H1A C1 H1C 109.5
H1B C1 H1C 109.5
O1 C2 N1 122.4(8)
O1 C2 N2 121.6(8)
N1 C2 N2 115.9(8)
N2 C3 C4 114.3(7)
N2 C3 H3A 108.7
C4 C3 H3A 108.7
N2 C3 H3B 108.7
C4 C3 H3B 108.7
H3A C3 H3B 107.6
N3 C4 C3 110.5(8)
N3 C4 C40 112.2(8)
C3 C4 C40 108.6(8)
N3 C4 H4 108.5
C3 C4 H4 108.5
C40 C4 H4 108.5
O2 C5 N3 124.9(8)
O2 C5 N4 120.4(9)
N3 C5 N4 114.6(8)
N4 C6 C7 113.5(8)
N4 C6 H6A 108.9
C7 C6 H6A 108.9
N4 C6 H6B 108.9
C7 C6 H6B 108.9
H6A C6 H6B 107.7
N5 C7 C6 110.7(7)
N5 C7 C70 110.4(7)
C6 C7 C70 111.0(7)
N5 C7 H7 108.2
C6 C7 H7 108.2
C70 C7 H7 108.2
O3 C8 N6 123.1(8)
O3 C8 N5 121.7(8)
N6 C8 N5 115.1(8)
N6 C9 C10 114.7(8)
N6 C9 H9A 108.6
C10 C9 H9A 108.6
N6 C9 H9B 108.6
C10 C9 H9B 108.6
H9A C9 H9B 107.6
N7 C10 C9 111.4(7)
N7 C10 C100 108.7(7)
C9 C10 C100 109.8(8)
N7 C10 H10 109.0
C9 C10 H10 109.0
C100 C10 H10 109.0
O4 C11 N7 122.0(8)
O4 C11 N8 121.7(8)
N7 C11 N8 116.3(8)
N8 C12 C13 114.7(7)
N8 C12 H12A 108.6
C13 C12 H12A 108.6
N8 C12 H12B 108.6
C13 C12 H12B 108.6
H12A C12 H12B 107.6
N9 C13 C130 111.4(7)
N9 C13 C12 110.0(7)
C130 C13 C12 111.8(7)
N9 C13 H13 107.8
C130 C13 H13 107.8
C12 C13 H13 107.8
O5 C14 N9 122.7(8)
O5 C14 N10 121.5(7)
N9 C14 N10 115.8(8)
C41A C40 C4 120.5(9)
C41A C40 H40A 107.2
C4 C40 H40A 107.2
C41A C40 H40B 107.2
C4 C40 H40B 107.2
H40A C40 H40B 106.8
C42A C41A C40 110.6(12)
C42A C41A C43A 116.5(14)
C40 C41A C43A 107.9(13)
C42A C41A H41A 107.1
C40 C41A H41A 107.1
C43A C41A H41A 107.1
C41A C42A H42A 109.5
C41A C42A H42B 109.5
H42A C42A H42B 109.5
C41A C42A H42C 109.5
H42A C42A H42C 109.5
H42B C42A H42C 109.5
C41A C43A H43A 109.5
C41A C43A H43B 109.5
H43A C43A H43B 109.5
C41A C43A H43C 109.5
H43A C43A H43C 109.5
H43B C43A H43C 109.5
H42D C42B H42E 109.5
H42D C42B H42F 109.5
H42E C42B H42F 109.5
H43D C43B H43E 109.5
H43D C43B H43F 109.5
H43E C43B H43F 109.5
C7 C70 H70A 109.5
C7 C70 H70B 109.5
H70A C70 H70B 109.5
C7 C70 H70C 109.5
H70A C70 H70C 109.5
H70B C70 H70C 109.5
C10 C100 H10A 109.5
C10 C100 H10B 109.5
H10A C100 H10B 109.5
C10 C100 H10C 109.5
H10A C100 H10C 109.5
H10B C100 H10C 109.5
C13 C130 C131 116.2(7)
C13 C130 H13A 108.2
C131 C130 H13A 108.2
C13 C130 H13B 108.2
C131 C130 H13B 108.2
H13A C130 H13B 107.4
C133 C131 C130 111.4(8)
C133 C131 C132 101.5(13)
C130 C131 C132 111.2(13)
C133 C131 H131 110.8
C130 C131 H131 110.8
C132 C131 H131 110.8
C131 C132 H13C 109.5
C131 C132 H13D 109.5
H13C C132 H13D 109.5
C131 C132 H13E 109.5
H13C C132 H13E 109.5
H13D C132 H13E 109.5
H15C C135 H15D 109.5
H15C C135 H15E 109.5
H15D C135 H15E 109.5
C131 C133 H13F 109.5
C131 C133 H13G 109.5
H13F C133 H13G 109.5
C131 C133 H13H 109.5
H13F C133 H13H 109.5
H13G C133 H13H 109.5
N10 C201 C202 113.6(7)
N10 C201 H20A 108.9
C202 C201 H20A 108.9
N10 C201 H20B 108.9
C202 C201 H20B 108.9
H20A C201 H20B 107.7
C201 C202 S1 109.5(6)
C201 C202 H20C 109.8
S1 C202 H20C 109.8
C201 C202 H20D 109.8
S1 C202 H20D 109.8
H20C C202 H20D 108.2
C204 C203 C216 108.1(7)
C204 C203 C210 111.2(7)
C216 C203 C210 114.7(7)
C204 C203 S1 112.7(6)
C216 C203 S1 102.3(6)
C210 C203 S1 107.6(6)
C205 C204 C209 117.8(9)
C205 C204 C203 124.2(8)
C209 C204 C203 118.0(8)
C206 C205 C204 121.1(10)
C206 C205 H205 119.5
C204 C205 H205 119.5
C207 C206 C205 121.2(10)
C207 C206 H206 119.4
C205 C206 H206 119.4
C206 C207 C208 119.1(9)
C206 C207 H207 120.4
C208 C207 H207 120.4
C207 C208 C209 121.1(9)
C207 C208 H208 119.5
C209 C208 H208 119.5
C208 C209 C204 119.8(9)
C208 C209 H209 120.1
C204 C209 H209 120.1
C215 C210 C211 117.6(8)
C215 C210 C203 119.6(8)
C211 C210 C203 122.3(8)
C212 C211 C210 119.9(9)
C212 C211 H211 120.0
C210 C211 H211 120.0
C213 C212 C211 120.5(10)
C213 C212 H212 119.8
C211 C212 H212 119.8
C214 C213 C212 120.0(10)
C214 C213 H213 120.0
C212 C213 H213 120.0
C213 C214 C215 119.1(10)
C213 C214 H214 120.5
C215 C214 H214 120.5
C210 C215 C214 122.9(9)
C210 C215 H215 118.6
C214 C215 H215 118.6
C217 C216 C221 118.8(8)
C217 C216 C203 124.9(8)
C221 C216 C203 116.3(8)
C216 C217 C218 120.5(9)
C216 C217 H217 119.8
C218 C217 H217 119.8
C219 C218 C217 120.8(9)
C219 C218 H218 119.6
C217 C218 H218 119.6
C220 C219 C218 119.7(8)
C220 C219 H219 120.2
C218 C219 H219 120.2
C219 C220 C221 119.9(9)
C219 C220 H220 120.1
C221 C220 H220 120.1
C216 C221 C220 120.4(9)
C216 C221 H221 119.8
C220 C221 H221 119.8

loop_
_geom_bond_atom_site_label_1
_geom_bond_atom_site_label_2
_geom_bond_distance
S1 C202 1.831(8)
S1 C203 1.851(9)
O1 C2 1.251(10)
O2 C5 1.248(11)
O3 C8 1.252(10)
O4 C11 1.265(10)
O5 C14 1.252(10)
N1 C2 1.345(11)
N1 C1 1.443(13)
N1 H1N 0.98(3)
N2 C2 1.372(12)
N2 C3 1.446(12)
N2 H2N 0.99(3)
N3 C5 1.354(12)
N3 C4 1.464(11)
N3 H3N 0.99(3)
N4 C5 1.380(11)
N4 C6 1.443(12)
N4 H4N 1.00(3)
N5 C8 1.366(11)
N5 C7 1.445(11)
N5 H5N 1.01(3)
N6 C8 1.349(11)
N6 C9 1.454(11)
N6 H6N 1.00(3)
N7 C11 1.344(11)
N7 C10 1.474(11)
N7 H7N 0.98(3)
N8 C11 1.345(11)
N8 C12 1.446(11)
N8 H8N 0.73(10)
N9 C14 1.332(11)
N9 C13 1.466(11)
N9 H9N 0.69(10)
N10 C14 1.357(11)
N10 C201 1.451(11)
N10 H10N 0.77(10)
C1 H1A 0.98
C1 H1B 0.98
C1 H1C 0.98
C3 C4 1.520(13)
C3 H3A 0.99
C3 H3B 0.99
C4 C40 1.522(13)
C4 H4 1.0
C6 C7 1.521(13)
C6 H6A 0.99
C6 H6B 0.99
C7 C70 1.531(12)
C7 H7 1.0
C9 C10 1.512(12)
C9 H9A 0.99
C9 H9B 0.99
C10 C100 1.519(12)
C10 H10 1.0
C12 C13 1.536(11)
C12 H12A 0.99
C12 H12B 0.99
C13 C130 1.525(12)
C13 H13 1.0
C40 C41A 1.512(16)
C40 H40A 0.99
C40 H40B 0.99
C41A C42A 1.38(2)
C41A C43A 1.542(12)
C41A H41A 1.0
C42A H42A 0.98
C42A H42B 0.98
C42A H42C 0.98
C43A H43A 0.98
C43A H43B 0.98
C43A H43C 0.98
C42B H42D 0.98
C42B H42E 0.98
C42B H42F 0.98
C43B H43D 0.98
C43B H43E 0.98
C43B H43F 0.98
C70 H70A 0.98
C70 H70B 0.98
C70 H70C 0.98
C100 H10A 0.98
C100 H10B 0.98
C100 H10C 0.98
C130 C131 1.531(13)
C130 H13A 0.99
C130 H13B 0.99
C131 C133 1.510(16)
C131 C132 1.549(19)
C131 H131 1.0
C132 H13C 0.98
C132 H13D 0.98
C132 H13E 0.98
C135 H15C 0.98
C135 H15D 0.98
C135 H15E 0.98
C133 H13F 0.98
C133 H13G 0.98
C133 H13H 0.98
C201 C202 1.535(12)
C201 H20A 0.99
C201 H20B 0.99
C202 H20C 0.99
C202 H20D 0.99
C203 C204 1.541(12)
C203 C216 1.543(12)
C203 C210 1.548(12)
C204 C205 1.390(13)
C204 C209 1.407(13)
C205 C206 1.383(14)
C205 H205 0.95
C206 C207 1.358(15)
C206 H206 0.95
C207 C208 1.381(15)
C207 H207 0.95
C208 C209 1.393(13)
C208 H208 0.95
C209 H209 0.95
C210 C215 1.369(12)
C210 C211 1.408(13)
C211 C212 1.394(13)
C211 H211 0.95
C212 C213 1.387(15)
C212 H212 0.95
C213 C214 1.369(15)
C213 H213 0.95
C214 C215 1.392(13)
C214 H214 0.95
C215 H215 0.95
C216 C217 1.377(12)
C216 C221 1.402(12)
C217 C218 1.405(12)
C217 H217 0.95
C218 C219 1.381(14)
C218 H218 0.95
C219 C220 1.375(13)
C219 H219 0.95
C220 C221 1.415(12)
C220 H220 0.95
C221 H221 0.95

loop_
_geom_hbond_atom_site_label_D
_geom_hbond_atom_site_label_H
_geom_hbond_atom_site_label_A
_geom_hbond_site_symmetry_A
_geom_hbond_distance_DH
_geom_hbond_distance_HA
_geom_hbond_distance_DA
_geom_hbond_angle_DHA
N1 H1N O3 . 0.98(3) 1.91(6) 2.811(9) 151.(9)
N2 H2N O3 . 0.99(3) 2.57(7) 3.369(10) 138.(8)
N3 H3N O4 . 0.99(3) 1.86(5) 2.763(9) 150.(8)
N4 H4N O4 . 1.00(3) 2.30(8) 3.040(10) 131.(7)
N5 H5N S1 . 1.01(3) 3.00(6) 3.882(8) 147.(7)
N5 H5N O5 . 1.01(3) 2.15(7) 2.928(9) 133.(7)
N6 H6N O5 . 1.00(3) 1.85(4) 2.830(9) 166.(8)
N7 H7N O1 1_556 0.98(3) 2.02(6) 2.873(9) 144.(7)
N8 H8N O1 1_556 0.73(10) 2.29(10) 2.929(10) 148.(11)
N9 H9N O2 1_556 0.69(10) 2.23(11) 2.837(9) 148.(12)
N10 H10N O2 1_556 0.77(10) 2.29(10) 3.003(10) 154.(10)
C3 H3A O1 2_775 0.99 2.6 3.516(10) 154.6

loop_
_geom_torsion_atom_site_label_1
_geom_torsion_atom_site_label_2
_geom_torsion_atom_site_label_3
_geom_torsion_atom_site_label_4
_geom_torsion
C1 N1 C2 O1 -7.7(14)
C1 N1 C2 N2 175.2(8)
C3 N2 C2 O1 -18.0(13)
C3 N2 C2 N1 159.1(8)
C2 N2 C3 C4 130.3(9)
C5 N3 C4 C3 -94.5(10)
C5 N3 C4 C40 144.1(9)
N2 C3 C4 N3 51.2(10)
N2 C3 C4 C40 174.6(8)
C4 N3 C5 O2 -30.0(14)
C4 N3 C5 N4 153.6(8)
C6 N4 C5 O2 3.2(14)
C6 N4 C5 N3 179.8(8)
C5 N4 C6 C7 99.3(10)
C8 N5 C7 C6 -106.5(9)
C8 N5 C7 C70 130.1(9)
N4 C6 C7 N5 56.8(9)
N4 C6 C7 C70 179.8(7)
C9 N6 C8 O3 6.6(13)
C9 N6 C8 N5 -177.3(8)
C7 N5 C8 O3 -19.1(14)
C7 N5 C8 N6 164.8(8)
C8 N6 C9 C10 85.1(10)
C11 N7 C10 C9 -102.4(9)
C11 N7 C10 C100 136.4(8)
N6 C9 C10 N7 54.0(11)
N6 C9 C10 C100 174.5(8)
C10 N7 C11 O4 0.4(13)
C10 N7 C11 N8 -177.5(7)
C12 N8 C11 O4 10.0(13)
C12 N8 C11 N7 -172.1(7)
C11 N8 C12 C13 71.0(11)
C14 N9 C13 C130 142.4(9)
C14 N9 C13 C12 -93.0(10)
N8 C12 C13 N9 51.4(10)
N8 C12 C13 C130 175.8(7)
C13 N9 C14 O5 -7.3(14)
C13 N9 C14 N10 172.5(8)
C201 N10 C14 O5 -5.5(13)
C201 N10 C14 N9 174.7(8)
N3 C4 C40 C41A -55.7(12)
C3 C4 C40 C41A -178.0(9)
C4 C40 C41A C42A -57.9(15)
C4 C40 C41A C43A 173.7(12)
N9 C13 C130 C131 -54.3(11)
C12 C13 C130 C131 -177.8(8)
C13 C130 C131 C133 -48.0(12)
C13 C130 C131 C132 -160.3(13)
C14 N10 C201 C202 -95.1(10)
N10 C201 C202 S1 64.0(9)
C203 S1 C202 C201 -158.6(6)
C202 S1 C203 C204 77.3(7)
C202 S1 C203 C216 -166.9(5)
C202 S1 C203 C210 -45.7(6)
C216 C203 C204 C205 -117.8(9)
C210 C203 C204 C205 115.4(9)
S1 C203 C204 C205 -5.5(11)
C216 C203 C204 C209 62.9(9)
C210 C203 C204 C209 -63.9(10)
S1 C203 C204 C209 175.2(6)
C209 C204 C205 C206 -0.6(13)
C203 C204 C205 C206 -179.9(9)
C204 C205 C206 C207 2.1(15)
C205 C206 C207 C208 -1.9(15)
C206 C207 C208 C209 0.2(15)
C207 C208 C209 C204 1.2(14)
C205 C204 C209 C208 -1.0(13)
C203 C204 C209 C208 178.3(8)
C204 C203 C210 C215 178.7(8)
C216 C203 C210 C215 55.7(11)
S1 C203 C210 C215 -57.4(9)
C204 C203 C210 C211 -9.0(12)
C216 C203 C210 C211 -132.1(9)
S1 C203 C210 C211 114.8(8)
C215 C210 C211 C212 -2.5(13)
C203 C210 C211 C212 -174.8(8)
C210 C211 C212 C213 0.1(14)
C211 C212 C213 C214 2.2(15)
C212 C213 C214 C215 -1.8(15)
C211 C210 C215 C214 2.9(14)
C203 C210 C215 C214 175.4(8)
C213 C214 C215 C210 -0.7(15)
C204 C203 C216 C217 -127.2(9)
C210 C203 C216 C217 -2.5(13)
S1 C203 C216 C217 113.7(9)
C204 C203 C216 C221 55.8(10)
C210 C203 C216 C221 -179.5(8)
S1 C203 C216 C221 -63.3(8)
C221 C216 C217 C218 1.2(14)
C203 C216 C217 C218 -175.7(8)
C216 C217 C218 C219 -1.1(14)
C217 C218 C219 C220 0.0(14)
C218 C219 C220 C221 0.9(14)
C217 C216 C221 C220 -0.3(13)
C203 C216 C221 C220 176.9(8)
C219 C220 C221 C216 -0.7(13)
